data_4331079
loop_
_publ_author_name
'Lakshmi Kanta Das'
'Ramakant M. Kadam'
'Antonio Bauz\'a'
'Antonio Frontera'
'Ashutosh Ghosh'

_publ_section_title
;
 Differences in Nuclearity, Molecular Shapes, and Coordination Modes of
 Azide in the Complexes of Cd(II) and Hg(II) with a "Metalloligand" [CuL]
 (H2L =N,N'-Bis(salicylidene)-1,3-propanediamine): Characterization in
 Solid and in Solutions, and Theoretical Calculations
;
_journal_name_full 'Inorganic Chemistry'
_journal_page_first 12407
_journal_page_last 12418
_journal_paper_doi 10.1021/ic301773h
_journal_volume 51
_journal_year 2012
_chemical_formula_sum 'C34 H32 Cu2 Hg N10 O4'
_chemical_formula_weight 972.37
_chemical_name_systematic
; 
 ? 
;
_space_group_IT_number 2
_symmetry_cell_setting triclinic
_symmetry_space_group_name_Hall '-P 1'
_symmetry_space_group_name_H-M 'P -1'
_atom_sites_solution_hydrogens geom
_atom_sites_solution_primary direct
_atom_sites_solution_secondary difmap
_audit_creation_method SHELXL-97
_cell_angle_alpha 84.893(5)
_cell_angle_beta 65.495(5)
_cell_angle_gamma 76.198(5)
_cell_formula_units_Z 1
_cell_length_a 9.488(5)
_cell_length_b 9.937(5)
_cell_length_c 10.299(5)
_cell_measurement_reflns_used 11421
_cell_measurement_temperature 293(2)
_cell_measurement_theta_max 29.99
_cell_measurement_theta_min 2.11
_cell_volume 858.0(8)
_computing_cell_refinement 'Bruker SMART'
_computing_data_collection 'Bruker SMART'
_computing_data_reduction 'Bruker SAINT'
_computing_molecular_graphics 'Ortep-3 for Windows (Farrugia, 1997)'
_computing_publication_material 'WINGX V1.80.03'
_computing_structure_refinement 'SHELXL-97 (Sheldrick, 1997)'
_computing_structure_solution 'SHELXS-97 (Sheldrick, 1990)'
_diffrn_ambient_temperature 293(2)
_diffrn_measured_fraction_theta_full 0.967
_diffrn_measured_fraction_theta_max 0.967
_diffrn_radiation_monochromator graphite
_diffrn_radiation_source 'fine-focus sealed tube'
_diffrn_radiation_type MoK\a
_diffrn_radiation_wavelength 0.71073
_diffrn_reflns_av_R_equivalents 0.0308
_diffrn_reflns_av_sigmaI/netI 0.0437
_diffrn_reflns_limit_h_max 11
_diffrn_reflns_limit_h_min -13
_diffrn_reflns_limit_k_max 13
_diffrn_reflns_limit_k_min -13
_diffrn_reflns_limit_l_max 13
_diffrn_reflns_limit_l_min -14
_diffrn_reflns_number 11421
_diffrn_reflns_theta_full 29.99
_diffrn_reflns_theta_max 29.99
_diffrn_reflns_theta_min 2.11
_diffrn_standards_decay_% n/a
_diffrn_standards_interval_count n/a
_diffrn_standards_interval_time n/a
_diffrn_standards_number n/a
_exptl_absorpt_coefficient_mu 5.746
_exptl_absorpt_correction_T_max 0.3928
_exptl_absorpt_correction_T_min 0.2071
_exptl_absorpt_correction_type empirical
_exptl_absorpt_process_details SADABS
_exptl_crystal_colour Brown
_exptl_crystal_density_diffrn 1.882
_exptl_crystal_description Rectangular
_exptl_crystal_F_000 476
_exptl_crystal_size_max 0.40
_exptl_crystal_size_mid 0.30
_exptl_crystal_size_min 0.20
_refine_diff_density_max 1.204
_refine_diff_density_min -0.899
_refine_diff_density_rms 0.144
_refine_ls_extinction_method none
_refine_ls_goodness_of_fit_ref 1.043
_refine_ls_hydrogen_treatment constr
_refine_ls_matrix_type full
_refine_ls_number_parameters 232
_refine_ls_number_reflns 4834
_refine_ls_number_restraints 0
_refine_ls_restrained_S_all 1.043
_refine_ls_R_factor_all 0.0522
_refine_ls_R_factor_gt 0.0383
_refine_ls_shift/su_max 0.000
_refine_ls_shift/su_mean 0.000
_refine_ls_structure_factor_coef Fsqd
_refine_ls_weighting_details
;
_refine_ls_weighting_details 
  w=1/[\s^2^(Fo^2^)+(0.0698P)^2^+0.0000P] where P=(Fo^2^+2Fc^2^)/3 
;
_refine_ls_weighting_scheme calc
_refine_ls_wR_factor_gt 0.1048
_refine_ls_wR_factor_ref 0.1154
_reflns_number_gt 3793
_reflns_number_total 4834
_reflns_threshold_expression >2sigma(I)
_cod_data_source_file ic301773h_si_002_2.cif
_cod_data_source_block 2
_cod_database_code 4331079

loop_
_symmetry_equiv_pos_as_xyz
'x, y, z'
'-x, -y, -z'

loop_
_atom_site_label
_atom_site_type_symbol
_atom_site_fract_x
_atom_site_fract_y
_atom_site_fract_z
_atom_site_U_iso_or_equiv
_atom_site_adp_type
_atom_site_occupancy
_atom_site_symmetry_multiplicity
_atom_site_calc_flag
_atom_site_refinement_flags
_atom_site_disorder_assembly
_atom_site_disorder_group
C1 C 0.7046(6) 0.2109(4) 0.3898(5) 0.0572(10) Uani 1 1 d . A .
C2 C 0.8385(8) 0.2382(6) 0.2748(6) 0.0751(14) Uani 1 1 d . . .
H2 H 0.9370 0.1781 0.2529 0.090 Uiso 1 1 calc R . .
C3 C 0.8239(11) 0.3552(7) 0.1934(8) 0.095(2) Uani 1 1 d . . .
H3 H 0.9138 0.3737 0.1180 0.114 Uiso 1 1 calc R . .
C4 C 0.6778(11) 0.4454(6) 0.2223(8) 0.090(2) Uani 1 1 d . . .
H4 H 0.6695 0.5223 0.1652 0.108 Uiso 1 1 calc R . .
C5 C 0.5498(9) 0.4209(6) 0.3321(7) 0.0807(18) Uani 1 1 d . . .
H5 H 0.4529 0.4834 0.3524 0.097 Uiso 1 1 calc R . .
C6 C 0.5556(7) 0.3049(4) 0.4180(6) 0.0629(12) Uani 1 1 d . . .
C7 C 0.4110(6) 0.2845(5) 0.5332(6) 0.0675(13) Uani 1 1 d . A .
H7 H 0.3201 0.3513 0.5419 0.081 Uiso 1 1 calc R . .
C8A C 0.2209(7) 0.2000(8) 0.7272(9) 0.095(2) Uani 0.44(2) 1 d P A 1
H8A1 H 0.1575 0.2911 0.7224 0.114 Uiso 0.44(2) 1 calc PR A 1
H8A2 H 0.1770 0.1312 0.7044 0.114 Uiso 0.44(2) 1 calc PR A 1
C9A C 0.219(2) 0.1768(17) 0.8694(17) 0.085(5) Uiso 0.44(2) 1 d P A 1
H9A1 H 0.2731 0.2422 0.8822 0.102 Uiso 0.44(2) 1 calc PR A 1
H9A2 H 0.1083 0.2047 0.9358 0.102 Uiso 0.44(2) 1 calc PR A 1
C10A C 0.2772(9) 0.0534(11) 0.9151(8) 0.124(3) Uani 0.44(2) 1 d P A 1
H10A H 0.2024 -0.0047 0.9328 0.149 Uiso 0.44(2) 1 calc PR A 1
H10B H 0.2774 0.0696 1.0065 0.149 Uiso 0.44(2) 1 calc PR A 1
C8B C 0.2209(7) 0.2000(8) 0.7272(9) 0.095(2) Uani 0.56(2) 1 d P A 2
H8B1 H 0.1837 0.2905 0.7729 0.114 Uiso 0.56(2) 1 calc PR A 2
H8B2 H 0.1596 0.1989 0.6719 0.114 Uiso 0.56(2) 1 calc PR A 2
C9B C 0.1795(15) 0.0977(13) 0.8404(13) 0.082(4) Uiso 0.56(2) 1 d P A 2
H9B1 H 0.0731 0.1355 0.9100 0.098 Uiso 0.56(2) 1 calc PR A 2
H9B2 H 0.1747 0.0162 0.7986 0.098 Uiso 0.56(2) 1 calc PR A 2
C10B C 0.2772(9) 0.0534(11) 0.9151(8) 0.124(3) Uani 0.56(2) 1 d P A 2
H10C H 0.2255 -0.0025 0.9951 0.149 Uiso 0.56(2) 1 calc PR A 2
H10D H 0.2888 0.1340 0.9532 0.149 Uiso 0.56(2) 1 calc PR A 2
C11 C 0.4787(7) -0.1444(6) 0.8767(6) 0.0728(13) Uani 1 1 d . A .
H11 H 0.4060 -0.1656 0.9653 0.087 Uiso 1 1 calc R . .
C12 C 0.6219(6) -0.2467(5) 0.8168(5) 0.0586(10) Uani 1 1 d . . .
C13 C 0.6375(8) -0.3721(6) 0.8882(7) 0.0761(14) Uani 1 1 d . . .
H13 H 0.5554 -0.3840 0.9748 0.091 Uiso 1 1 calc R . .
C14 C 0.7667(9) -0.4761(6) 0.8363(8) 0.0840(17) Uani 1 1 d . . .
H14 H 0.7729 -0.5592 0.8850 0.101 Uiso 1 1 calc R . .
C15 C 0.8916(8) -0.4570(6) 0.7080(8) 0.0821(16) Uani 1 1 d . . .
H15 H 0.9819 -0.5279 0.6718 0.098 Uiso 1 1 calc R . .
C16 C 0.8832(7) -0.3342(5) 0.6337(7) 0.0740(14) Uani 1 1 d . . .
H16 H 0.9675 -0.3237 0.5482 0.089 Uiso 1 1 calc R . .
C17 C 0.7466(5) -0.2244(4) 0.6873(5) 0.0533(9) Uani 1 1 d . A .
N1 N 0.3896(5) 0.1892(4) 0.6240(5) 0.0631(10) Uani 1 1 d . . .
N2 N 0.4360(5) -0.0278(5) 0.8263(5) 0.0681(10) Uani 1 1 d . . .
N11 N 0.9074(5) 0.1335(6) 0.6745(6) 0.0841(14) Uani 1 1 d . . .
N12 N 0.7691(5) 0.1863(4) 0.7172(4) 0.0626(9) Uani 1 1 d . . .
N13 N 0.6386(6) 0.2413(6) 0.7655(6) 0.0875(15) Uani 1 1 d . . .
O1 O 0.7196(4) 0.0996(3) 0.4663(4) 0.0616(8) Uani 1 1 d . . .
O2 O 0.7418(4) -0.1093(3) 0.6176(4) 0.0644(8) Uani 1 1 d . . .
Cu1 Cu 0.56372(6) 0.04068(5) 0.63719(6) 0.05208(14) Uani 1 1 d . A .
Hg1 Hg 1.0000 0.0000 0.5000 0.05943(12) Uani 1 2 d S . .

loop_
_atom_site_aniso_label
_atom_site_aniso_U_11
_atom_site_aniso_U_22
_atom_site_aniso_U_33
_atom_site_aniso_U_23
_atom_site_aniso_U_13
_atom_site_aniso_U_12
C1 0.070(3) 0.048(2) 0.056(2) 0.0014(18) -0.032(2) -0.0069(19)
C2 0.089(4) 0.069(3) 0.061(3) 0.012(2) -0.028(3) -0.016(3)
C3 0.143(7) 0.083(4) 0.073(4) 0.022(3) -0.050(4) -0.047(4)
C4 0.148(7) 0.060(3) 0.080(4) 0.015(3) -0.067(5) -0.020(4)
C5 0.122(5) 0.057(3) 0.075(4) -0.003(3) -0.064(4) 0.005(3)
C6 0.086(3) 0.047(2) 0.073(3) 0.001(2) -0.056(3) -0.003(2)
C7 0.063(3) 0.061(3) 0.086(4) -0.014(3) -0.048(3) 0.011(2)
C8A 0.042(3) 0.106(5) 0.124(6) -0.015(4) -0.030(3) 0.005(3)
C10A 0.069(4) 0.160(8) 0.077(4) -0.004(5) 0.005(3) 0.032(5)
C8B 0.042(3) 0.106(5) 0.124(6) -0.015(4) -0.030(3) 0.005(3)
C10B 0.069(4) 0.160(8) 0.077(4) -0.004(5) 0.005(3) 0.032(5)
C11 0.065(3) 0.078(3) 0.054(3) 0.008(2) -0.005(2) -0.016(2)
C12 0.061(3) 0.054(2) 0.062(3) 0.005(2) -0.027(2) -0.0146(19)
C13 0.087(4) 0.070(3) 0.075(3) 0.022(3) -0.034(3) -0.029(3)
C14 0.114(5) 0.053(3) 0.096(4) 0.023(3) -0.058(4) -0.019(3)
C15 0.091(4) 0.055(3) 0.097(4) 0.005(3) -0.050(4) 0.009(3)
C16 0.067(3) 0.062(3) 0.076(3) 0.006(2) -0.026(3) 0.009(2)
C17 0.051(2) 0.054(2) 0.050(2) 0.0019(18) -0.0197(17) -0.0061(17)
N1 0.0479(19) 0.063(2) 0.077(3) -0.008(2) -0.0305(19) 0.0032(16)
N2 0.0475(19) 0.074(2) 0.058(2) 0.0021(19) -0.0020(16) -0.0035(17)
N11 0.053(2) 0.107(4) 0.083(3) -0.029(3) -0.021(2) 0.001(2)
N12 0.052(2) 0.070(2) 0.053(2) -0.0103(18) -0.0084(16) -0.0105(18)
N13 0.062(3) 0.095(3) 0.084(3) -0.032(3) -0.014(2) 0.002(2)
O1 0.0519(16) 0.0577(16) 0.0590(18) 0.0105(14) -0.0152(14) 0.0001(13)
O2 0.0473(16) 0.0570(16) 0.0654(19) 0.0151(15) -0.0094(14) 0.0005(13)
Cu1 0.0402(2) 0.0492(3) 0.0583(3) -0.0003(2) -0.0162(2) -0.00126(19)
Hg1 0.04096(14) 0.06560(17) 0.05649(17) 0.00058(10) -0.01112(10) -0.00043(9)

loop_
_atom_type_symbol
_atom_type_description
_atom_type_scat_dispersion_real
_atom_type_scat_dispersion_imag
_atom_type_scat_source
C C 0.0033 0.0016 'International Tables Vol C Tables 4.2.6.8 and 6.1.1.4'
H H 0.0000 0.0000 'International Tables Vol C Tables 4.2.6.8 and 6.1.1.4'
N N 0.0061 0.0033 'International Tables Vol C Tables 4.2.6.8 and 6.1.1.4'
O O 0.0106 0.0060 'International Tables Vol C Tables 4.2.6.8 and 6.1.1.4'
Cu Cu 0.3201 1.2651 'International Tables Vol C Tables 4.2.6.8 and 6.1.1.4'
Hg Hg -2.3894 9.2266 'International Tables Vol C Tables 4.2.6.8 and 6.1.1.4'

loop_
_geom_angle_atom_site_label_1
_geom_angle_atom_site_label_2
_geom_angle_atom_site_label_3
_geom_angle
_geom_angle_site_symmetry_3
O1 C1 C2 119.3(5) .
O1 C1 C6 122.6(5) .
C2 C1 C6 118.1(5) .
C3 C2 C1 119.8(6) .
C3 C2 H2 120.1 .
C1 C2 H2 120.1 .
C4 C3 C2 121.3(7) .
C4 C3 H3 119.3 .
C2 C3 H3 119.3 .
C5 C4 C3 119.4(6) .
C5 C4 H4 120.3 .
C3 C4 H4 120.3 .
C4 C5 C6 122.3(6) .
C4 C5 H5 118.9 .
C6 C5 H5 118.9 .
C5 C6 C1 119.1(6) .
C5 C6 C7 118.9(5) .
C1 C6 C7 122.1(4) .
N1 C7 C6 129.4(4) .
N1 C7 H7 115.3 .
C6 C7 H7 115.3 .
C9A C8A N1 107.8(8) .
C9A C8A H8A1 110.1 .
N1 C8A H8A1 110.1 .
C9A C8A H8A2 110.1 .
N1 C8A H8A2 110.1 .
H8A1 C8A H8A2 108.5 .
C10A C9A C8A 124.1(13) .
C10A C9A H9A1 106.3 .
C8A C9A H9A1 106.3 .
C10A C9A H9A2 106.3 .
C8A C9A H9A2 106.3 .
H9A1 C9A H9A2 106.4 .
C9A C10A N2 120.2(9) .
C9A C10A H10A 107.3 .
N2 C10A H10A 107.3 .
C9A C10A H10B 107.3 .
N2 C10A H10B 107.3 .
H10A C10A H10B 106.9 .
C9B C8B N1 120.3(7) .
C9B C8B H8B1 107.3 .
N1 C8B H8B1 107.3 .
C9B C8B H8B2 107.3 .
N1 C8B H8B2 107.3 .
H8B1 C8B H8B2 106.9 .
C10B C9B C8B 119.2(10) .
C10B C9B H9B1 107.5 .
C8B C9B H9B1 107.5 .
C10B C9B H9B2 107.5 .
C8B C9B H9B2 107.5 .
H9B1 C9B H9B2 107.0 .
C9B C10B N2 113.4(8) .
C9B C10B H10C 108.9 .
N2 C10B H10C 108.9 .
C9B C10B H10D 108.9 .
N2 C10B H10D 108.9 .
H10C C10B H10D 107.7 .
N2 C11 C12 129.1(5) .
N2 C11 H11 115.5 .
C12 C11 H11 115.5 .
C13 C12 C17 119.9(5) .
C13 C12 C11 118.6(5) .
C17 C12 C11 121.4(4) .
C14 C13 C12 122.4(6) .
C14 C13 H13 118.8 .
C12 C13 H13 118.8 .
C13 C14 C15 118.8(5) .
C13 C14 H14 120.6 .
C15 C14 H14 120.6 .
C16 C15 C14 121.2(5) .
C16 C15 H15 119.4 .
C14 C15 H15 119.4 .
C15 C16 C17 120.3(6) .
C15 C16 H16 119.8 .
C17 C16 H16 119.8 .
O2 C17 C12 123.1(4) .
O2 C17 C16 119.6(4) .
C12 C17 C16 117.3(4) .
C7 N1 C8B 114.5(5) .
C7 N1 C8A 114.5(5) .
C8B N1 C8A 0.0(7) .
C7 N1 Cu1 123.7(4) .
C8B N1 Cu1 121.7(4) .
C8A N1 Cu1 121.7(4) .
C11 N2 C10A 115.4(5) .
C11 N2 C10B 115.4(5) .
C10A N2 C10B 0.0(9) .
C11 N2 Cu1 124.0(3) .
C10A N2 Cu1 120.4(5) .
C10B N2 Cu1 120.4(5) .
N12 N11 Hg1 116.6(4) .
N13 N12 N11 174.9(5) .
C1 O1 Cu1 129.3(3) .
C17 O2 Cu1 129.5(3) .
O2 Cu1 O1 81.32(14) .
O2 Cu1 N1 170.58(18) .
O1 Cu1 N1 92.49(17) .
O2 Cu1 N2 90.74(17) .
O1 Cu1 N2 169.06(18) .
N1 Cu1 N2 96.27(19) .
N11 Hg1 N11 180.000(1) 2_756

loop_
_geom_bond_atom_site_label_1
_geom_bond_atom_site_label_2
_geom_bond_distance
_geom_bond_site_symmetry_2
C1 O1 1.314(6) .
C1 C2 1.396(8) .
C1 C6 1.426(7) .
C2 C3 1.386(9) .
C2 H2 0.9300 .
C3 C4 1.388(12) .
C3 H3 0.9300 .
C4 C5 1.329(11) .
C4 H4 0.9300 .
C5 C6 1.394(8) .
C5 H5 0.9300 .
C6 C7 1.439(8) .
C7 N1 1.261(7) .
C7 H7 0.9300 .
C8A C9A 1.454(18) .
C8A N1 1.494(8) .
C8A H8A1 0.9700 .
C8A H8A2 0.9700 .
C9A C10A 1.350(18) .
C9A H9A1 0.9700 .
C9A H9A2 0.9700 .
C10A N2 1.472(7) .
C10A H10A 0.9700 .
C10A H10B 0.9700 .
C8B C9B 1.465(14) .
C8B N1 1.494(8) .
C8B H8B1 0.9700 .
C8B H8B2 0.9700 .
C9B C10B 1.407(15) .
C9B H9B1 0.9700 .
C9B H9B2 0.9700 .
C10B N2 1.472(7) .
C10B H10C 0.9700 .
C10B H10D 0.9700 .
C11 N2 1.273(7) .
C11 C12 1.420(8) .
C11 H11 0.9300 .
C12 C13 1.398(7) .
C12 C17 1.411(7) .
C13 C14 1.344(9) .
C13 H13 0.9300 .
C14 C15 1.396(10) .
C14 H14 0.9300 .
C15 C16 1.385(8) .
C15 H15 0.9300 .
C16 C17 1.419(7) .
C16 H16 0.9300 .
C17 O2 1.297(5) .
N1 Cu1 1.978(4) .
N2 Cu1 1.981(4) .
N11 N12 1.193(6) .
N11 Hg1 2.078(5) .
N12 N13 1.137(6) .
O1 Cu1 1.923(3) .
O2 Cu1 1.920(3) .
Hg1 N11 2.078(5) 2_756
